data_4341462
loop_
_publ_author_name
'G\'omez-Iglesias, Patricia'
'Arroyo, Marta'
'Bajo, Sonia'
'Strohmann, Carsten'
'Miguel, Daniel'
'Villafa\~ne, Fernando'

_publ_section_title
;
 Pyrazolylamidino Ligands from Coupling of Acetonitrile and Pyrazoles: A
 Systematic Study.
;
_journal_name_full 'Inorganic chemistry'
_journal_page_first 141107133009008
_journal_paper_doi 10.1021/ic5018054
_journal_year 2014
_chemical_formula_sum 'C13 H16 Cl N4 O7 Re'
_chemical_formula_weight 561.95
_chemical_name_systematic
; 
 ? 
;
_space_group_IT_number 2
_symmetry_cell_setting triclinic
_symmetry_space_group_name_Hall '-P 1'
_symmetry_space_group_name_H-M 'P -1'
_atom_sites_solution_hydrogens geom
_atom_sites_solution_primary direct
_atom_sites_solution_secondary difmap
_audit_creation_method SHELXL-97
_cell_angle_alpha 94.969(4)
_cell_angle_beta 92.173(4)
_cell_angle_gamma 103.285(5)
_cell_formula_units_Z 4
_cell_length_a 8.6766(4)
_cell_length_b 14.4459(8)
_cell_length_c 15.7798(6)
_cell_measurement_reflns_used 3911
_cell_measurement_temperature 293(2)
_cell_measurement_theta_max 28.6430
_cell_measurement_theta_min 2.0387
_cell_volume 1914.28(16)
_computing_structure_refinement 'SHELXL-97 (Sheldrick, 1997)'
_computing_structure_solution 'SHELXS-97 (Sheldrick, 1990)'
_diffrn_ambient_temperature 293(2)
_diffrn_measured_fraction_theta_full 0.991
_diffrn_measured_fraction_theta_max 0.800
_diffrn_measurement_device_type 'SuperNova, Dual, Cu at zero, Atlas'
_diffrn_measurement_method '\w scans'
_diffrn_radiation_monochromator graphite
_diffrn_radiation_source 'fine-focus sealed tube'
_diffrn_radiation_type MoK\a
_diffrn_radiation_wavelength 0.71073
_diffrn_reflns_av_R_equivalents 0.0376
_diffrn_reflns_av_sigmaI/netI 0.0824
_diffrn_reflns_limit_h_max 9
_diffrn_reflns_limit_h_min -10
_diffrn_reflns_limit_k_max 18
_diffrn_reflns_limit_k_min -11
_diffrn_reflns_limit_l_max 16
_diffrn_reflns_limit_l_min -20
_diffrn_reflns_number 13082
_diffrn_reflns_theta_full 25.00
_diffrn_reflns_theta_max 28.71
_diffrn_reflns_theta_min 2.04
_diffrn_standards_decay_% 0
_diffrn_standards_interval_count 0
_diffrn_standards_interval_time 0
_diffrn_standards_number 0
_exptl_absorpt_coefficient_mu 6.528
_exptl_absorpt_correction_T_max 0.861
_exptl_absorpt_correction_T_min 0.411
_exptl_absorpt_correction_type analytical
_exptl_absorpt_process_details '(Clark, R. C. & Reid, J. S. (1995). Acta Cryst. A51, 887-897)'
_exptl_crystal_colour colorless
_exptl_crystal_density_diffrn 1.950
_exptl_crystal_density_method 'not measured'
_exptl_crystal_description needle
_exptl_crystal_F_000 1080
_exptl_crystal_size_max 0.3299
_exptl_crystal_size_mid 0.0822
_exptl_crystal_size_min 0.0519
_refine_diff_density_max 0.970
_refine_diff_density_min -1.012
_refine_diff_density_rms 0.157
_refine_ls_extinction_method none
_refine_ls_goodness_of_fit_ref 1.045
_refine_ls_hydrogen_treatment constr
_refine_ls_matrix_type full
_refine_ls_number_parameters 477
_refine_ls_number_reflns 7917
_refine_ls_number_restraints 0
_refine_ls_restrained_S_all 1.045
_refine_ls_R_factor_all 0.0916
_refine_ls_R_factor_gt 0.0493
_refine_ls_shift/su_max 0.015
_refine_ls_shift/su_mean 0.000
_refine_ls_structure_factor_coef Fsqd
_refine_ls_weighting_details 'calc w=1/[\s^2^(Fo^2^)+(0.0248P)^2^+0.0000P] where P=(Fo^2^+2Fc^2^)/3'
_refine_ls_weighting_scheme calc
_refine_ls_wR_factor_gt 0.0771
_refine_ls_wR_factor_ref 0.0979
_reflns_number_gt 5136
_reflns_number_total 7917
_reflns_threshold_expression >2sigma(I)
_cod_data_source_file ic5018054_si_003.cif
_cod_data_source_block 5b-ClO4
_cod_database_code 4341462

loop_
_symmetry_equiv_pos_as_xyz
'x, y, z'
'-x, -y, -z'

loop_
_atom_site_label
_atom_site_type_symbol
_atom_site_fract_x
_atom_site_fract_y
_atom_site_fract_z
_atom_site_U_iso_or_equiv
_atom_site_adp_type
_atom_site_occupancy
_atom_site_symmetry_multiplicity
_atom_site_calc_flag
_atom_site_refinement_flags
Re1 Re 0.13949(4) 0.38791(3) 0.247099(19) 0.04941(13) Uani 1 1 d .
N1 N -0.0229(8) 0.3911(6) 0.3488(4) 0.0520(19) Uani 1 1 d .
N2 N -0.0781(8) 0.4698(5) 0.3697(4) 0.0486(18) Uani 1 1 d .
H2 H -0.0527 0.5215 0.3451 0.058 Uiso 1 1 calc R
C11 C -0.0897(12) 0.3282(7) 0.4022(5) 0.062(3) Uani 1 1 d .
C12 C -0.1843(12) 0.3689(9) 0.4557(5) 0.072(3) Uani 1 1 d .
H12 H -0.2422 0.3406 0.4990 0.086 Uiso 1 1 calc R
C13 C -0.1758(10) 0.4580(8) 0.4327(5) 0.058(3) Uani 1 1 d .
C14 C -0.0584(15) 0.2313(8) 0.3991(6) 0.094(4) Uani 1 1 d .
H14A H -0.0511 0.2079 0.3410 0.141 Uiso 1 1 calc R
H14B H -0.1434 0.1891 0.4236 0.141 Uiso 1 1 calc R
H14C H 0.0396 0.2343 0.4308 0.141 Uiso 1 1 calc R
C15 C -0.2487(11) 0.5369(9) 0.4665(5) 0.079(3) Uani 1 1 d .
H15A H -0.2380 0.5844 0.4268 0.118 Uiso 1 1 calc R
H15B H -0.1958 0.5653 0.5202 0.118 Uiso 1 1 calc R
H15C H -0.3591 0.5116 0.4741 0.118 Uiso 1 1 calc R
N3 N -0.0142(8) 0.4612(6) 0.1796(4) 0.0499(19) Uani 1 1 d .
N4 N 0.0533(8) 0.5401(5) 0.1409(4) 0.0483(18) Uani 1 1 d .
H4 H 0.1531 0.5667 0.1457 0.058 Uiso 1 1 calc R
C21 C -0.1707(10) 0.4397(8) 0.1547(5) 0.059(3) Uani 1 1 d .
C22 C -0.1931(11) 0.5098(7) 0.1016(5) 0.060(3) Uani 1 1 d .
H22 H -0.2899 0.5127 0.0758 0.072 Uiso 1 1 calc R
C23 C -0.0540(11) 0.5720(7) 0.0938(5) 0.054(2) Uani 1 1 d .
C24 C -0.2849(11) 0.3607(8) 0.1839(6) 0.080(3) Uani 1 1 d .
H24A H -0.2382 0.3068 0.1862 0.120 Uiso 1 1 calc R
H24B H -0.3770 0.3438 0.1450 0.120 Uiso 1 1 calc R
H24C H -0.3150 0.3792 0.2396 0.120 Uiso 1 1 calc R
C25 C -0.0032(12) 0.6580(8) 0.0488(5) 0.073(3) Uani 1 1 d .
H25A H 0.0717 0.6473 0.0079 0.109 Uiso 1 1 calc R
H25B H 0.0455 0.7112 0.0891 0.109 Uiso 1 1 calc R
H25C H -0.0938 0.6714 0.0199 0.109 Uiso 1 1 calc R
Cl1 Cl 0.3916(3) 0.5962(2) 0.29882(15) 0.0641(7) Uani 1 1 d .
O4 O 0.2354(7) 0.5328(4) 0.3122(3) 0.0551(16) Uani 1 1 d .
O5 O 0.3756(8) 0.6289(7) 0.2172(5) 0.110(3) Uani 1 1 d .
O6 O 0.5093(8) 0.5431(6) 0.2978(5) 0.097(3) Uani 1 1 d .
O7 O 0.4184(10) 0.6710(7) 0.3620(6) 0.133(4) Uani 1 1 d .
C1 C 0.0393(12) 0.2624(9) 0.1965(6) 0.073(3) Uani 1 1 d .
C2 C 0.2800(12) 0.3964(8) 0.1587(6) 0.069(3) Uani 1 1 d .
C3 C 0.2854(12) 0.3333(8) 0.3111(6) 0.072(3) Uani 1 1 d .
O1 O -0.0171(10) 0.1896(6) 0.1641(5) 0.103(3) Uani 1 1 d .
O2 O 0.3634(8) 0.4031(7) 0.1017(4) 0.099(3) Uani 1 1 d .
O3 O 0.3705(10) 0.3009(7) 0.3484(4) 0.110(3) Uani 1 1 d .
Re2 Re 0.21018(4) 0.94635(3) 0.23267(2) 0.05093(12) Uani 1 1 d .
N51 N 0.4191(8) 0.9394(6) 0.3124(4) 0.055(2) Uani 1 1 d .
N52 N 0.4015(9) 0.8929(6) 0.3839(4) 0.059(2) Uani 1 1 d .
H52 H 0.3115 0.8625 0.3995 0.071 Uiso 1 1 calc R
C61 C 0.5757(10) 0.9799(9) 0.3119(6) 0.072(3) Uani 1 1 d .
C62 C 0.6493(12) 0.9544(9) 0.3831(6) 0.076(3) Uani 1 1 d .
H62 H 0.7576 0.9723 0.3978 0.091 Uiso 1 1 calc R
C63 C 0.5402(13) 0.8997(8) 0.4274(6) 0.068(3) Uani 1 1 d .
C64 C 0.6419(13) 1.0418(11) 0.2442(6) 0.126(6) Uani 1 1 d .
H64A H 0.6169 1.0060 0.1893 0.189 Uiso 1 1 calc R
H64B H 0.7550 1.0627 0.2539 0.189 Uiso 1 1 calc R
H64C H 0.5963 1.0965 0.2459 0.189 Uiso 1 1 calc R
C65 C 0.5514(14) 0.8527(9) 0.5077(6) 0.101(4) Uani 1 1 d .
H65A H 0.5379 0.8951 0.5557 0.152 Uiso 1 1 calc R
H65B H 0.6535 0.8381 0.5138 0.152 Uiso 1 1 calc R
H65C H 0.4700 0.7947 0.5051 0.152 Uiso 1 1 calc R
N53 N 0.3207(9) 0.8773(6) 0.1308(4) 0.058(2) Uani 1 1 d .
N54 N 0.4141(9) 0.8163(6) 0.1477(4) 0.064(2) Uani 1 1 d .
H54 H 0.4270 0.7974 0.1972 0.077 Uiso 1 1 calc R
C71 C 0.3327(12) 0.8890(8) 0.0477(5) 0.071(3) Uani 1 1 d .
C72 C 0.4306(14) 0.8333(9) 0.0146(6) 0.085(4) Uani 1 1 d .
H72 H 0.4558 0.8272 -0.0421 0.102 Uiso 1 1 calc R
C73 C 0.4837(12) 0.7891(8) 0.0782(6) 0.073(3) Uani 1 1 d .
C74 C 0.2480(13) 0.9501(9) 0.0031(6) 0.104(4) Uani 1 1 d .
H74A H 0.1417 0.9148 -0.0137 0.156 Uiso 1 1 calc R
H74B H 0.3024 0.9695 -0.0466 0.156 Uiso 1 1 calc R
H74C H 0.2448 1.0056 0.0405 0.156 Uiso 1 1 calc R
C75 C 0.5924(14) 0.7236(10) 0.0824(7) 0.113(5) Uani 1 1 d .
H75A H 0.5362 0.6599 0.0618 0.170 Uiso 1 1 calc R
H75B H 0.6312 0.7246 0.1403 0.170 Uiso 1 1 calc R
H75C H 0.6801 0.7441 0.0477 0.170 Uiso 1 1 calc R
Cl51 Cl 0.0001(3) 0.75735(19) 0.31102(13) 0.0557(6) Uani 1 1 d .
O54 O 0.1349(6) 0.7955(4) 0.2582(3) 0.0528(15) Uani 1 1 d .
O55 O -0.1301(8) 0.7902(7) 0.2855(6) 0.118(3) Uani 1 1 d .
O56 O 0.0514(10) 0.7920(7) 0.3956(4) 0.124(3) Uani 1 1 d .
O57 O -0.0270(9) 0.6585(6) 0.3005(5) 0.098(2) Uani 1 1 d .
C51 C 0.2883(12) 1.0743(9) 0.2014(7) 0.070(3) Uani 1 1 d .
C52 C 0.0215(12) 0.9399(7) 0.1666(6) 0.072(3) Uani 1 1 d .
C53 C 0.1174(11) 1.0008(7) 0.3270(7) 0.068(3) Uani 1 1 d .
O51 O 0.3373(11) 1.1485(6) 0.1820(6) 0.110(3) Uani 1 1 d .
O52 O -0.0967(9) 0.9342(7) 0.1266(6) 0.122(3) Uani 1 1 d .
O53 O 0.0652(9) 1.0366(6) 0.3830(5) 0.103(3) Uani 1 1 d .

loop_
_atom_site_aniso_label
_atom_site_aniso_U_11
_atom_site_aniso_U_22
_atom_site_aniso_U_33
_atom_site_aniso_U_23
_atom_site_aniso_U_13
_atom_site_aniso_U_12
Re1 0.0556(2) 0.0523(3) 0.04376(19) -0.00359(16) -0.00850(15) 0.0244(2)
N1 0.062(5) 0.053(6) 0.044(4) 0.007(4) -0.005(3) 0.018(4)
N2 0.057(5) 0.046(5) 0.046(4) 0.007(3) 0.001(3) 0.017(4)
C11 0.090(7) 0.046(7) 0.048(5) 0.008(4) -0.003(5) 0.007(6)
C12 0.083(7) 0.082(9) 0.049(5) 0.011(5) 0.010(5) 0.013(7)
C13 0.055(6) 0.078(9) 0.037(5) -0.001(5) 0.000(4) 0.015(6)
C14 0.146(11) 0.055(9) 0.080(7) 0.024(6) 0.010(7) 0.017(8)
C15 0.070(7) 0.117(11) 0.057(5) -0.002(6) -0.002(5) 0.042(7)
N3 0.048(4) 0.057(6) 0.047(4) 0.001(4) 0.000(3) 0.020(4)
N4 0.042(4) 0.057(6) 0.049(4) 0.011(4) -0.001(3) 0.017(4)
C21 0.044(6) 0.076(8) 0.055(5) -0.016(5) -0.006(4) 0.020(6)
C22 0.056(6) 0.059(7) 0.064(6) -0.001(5) -0.024(5) 0.020(6)
C23 0.063(6) 0.057(7) 0.049(5) 0.004(4) -0.004(4) 0.030(6)
C24 0.058(7) 0.080(10) 0.099(7) 0.021(6) -0.010(6) 0.005(6)
C25 0.087(7) 0.080(9) 0.060(6) 0.016(5) -0.010(5) 0.036(7)
Cl1 0.0538(15) 0.0593(19) 0.0778(15) 0.0088(13) -0.0070(12) 0.0110(14)
O4 0.056(4) 0.043(4) 0.063(3) -0.005(3) -0.003(3) 0.010(3)
O5 0.074(5) 0.128(8) 0.132(6) 0.073(6) 0.000(4) 0.012(5)
O6 0.062(5) 0.097(7) 0.139(6) 0.018(5) -0.021(4) 0.034(5)
O7 0.111(7) 0.090(8) 0.161(8) -0.059(6) 0.018(6) -0.028(6)
C1 0.078(8) 0.088(10) 0.059(6) -0.016(6) -0.011(5) 0.041(7)
C2 0.067(7) 0.081(9) 0.062(6) -0.012(5) -0.023(5) 0.037(6)
C3 0.084(8) 0.068(8) 0.066(6) -0.015(5) -0.011(5) 0.034(7)
O1 0.125(7) 0.066(6) 0.107(6) -0.041(5) -0.022(5) 0.019(5)
O2 0.066(5) 0.172(10) 0.064(4) -0.002(5) 0.011(4) 0.046(6)
O3 0.129(7) 0.128(8) 0.096(5) 0.015(5) -0.035(5) 0.086(6)
Re2 0.0486(2) 0.0438(3) 0.0620(2) 0.00424(17) -0.00222(16) 0.01547(19)
N51 0.052(5) 0.066(6) 0.046(4) -0.007(4) 0.004(3) 0.016(4)
N52 0.060(5) 0.060(6) 0.053(4) 0.000(4) -0.008(4) 0.010(4)
C61 0.033(5) 0.108(10) 0.068(6) -0.008(6) 0.009(5) 0.005(6)
C62 0.048(6) 0.104(11) 0.074(7) -0.011(6) -0.012(5) 0.024(7)
C63 0.078(8) 0.057(8) 0.065(6) -0.007(5) -0.017(6) 0.017(6)
C64 0.069(8) 0.209(19) 0.084(8) 0.039(9) 0.011(6) -0.010(9)
C65 0.130(11) 0.081(10) 0.083(7) 0.002(7) -0.041(7) 0.015(8)
N53 0.070(5) 0.060(6) 0.045(4) 0.011(4) 0.002(3) 0.015(5)
N54 0.080(6) 0.066(6) 0.052(4) 0.004(4) 0.015(4) 0.027(5)
C71 0.085(8) 0.071(9) 0.045(5) 0.007(5) -0.004(5) -0.008(6)
C72 0.107(9) 0.079(10) 0.050(6) -0.010(6) 0.015(6) -0.009(7)
C73 0.076(7) 0.071(9) 0.059(6) -0.019(6) 0.021(5) 0.001(6)
C74 0.119(10) 0.110(12) 0.069(7) 0.043(7) -0.029(6) -0.009(8)
C75 0.112(10) 0.117(13) 0.118(9) -0.022(8) 0.056(8) 0.046(10)
Cl51 0.0601(15) 0.0521(17) 0.0552(12) 0.0072(11) 0.0081(10) 0.0120(13)
O54 0.058(4) 0.043(4) 0.059(3) 0.014(3) 0.006(3) 0.013(3)
O55 0.058(5) 0.113(8) 0.195(8) 0.058(6) 0.026(5) 0.025(5)
O56 0.145(8) 0.150(9) 0.055(4) 0.004(5) 0.028(4) -0.013(7)
O57 0.117(6) 0.045(5) 0.134(6) 0.024(4) 0.045(5) 0.013(5)
C51 0.057(7) 0.062(9) 0.093(7) 0.003(6) 0.009(5) 0.023(6)
C52 0.068(7) 0.044(7) 0.104(7) 0.024(6) 0.001(6) 0.004(6)
C53 0.053(6) 0.048(7) 0.104(7) -0.008(6) 0.009(5) 0.018(5)
O51 0.122(7) 0.049(6) 0.161(7) 0.028(5) 0.040(6) 0.009(5)
O52 0.081(6) 0.115(8) 0.172(8) 0.041(6) -0.052(6) 0.027(6)
O53 0.083(5) 0.082(7) 0.141(6) -0.033(5) 0.036(5) 0.027(5)

loop_
_atom_type_symbol
_atom_type_description
_atom_type_scat_dispersion_real
_atom_type_scat_dispersion_imag
_atom_type_scat_source
C C 0.0033 0.0016 'International Tables Vol C Tables 4.2.6.8 and 6.1.1.4'
H H 0.0000 0.0000 'International Tables Vol C Tables 4.2.6.8 and 6.1.1.4'
N N 0.0061 0.0033 'International Tables Vol C Tables 4.2.6.8 and 6.1.1.4'
O O 0.0106 0.0060 'International Tables Vol C Tables 4.2.6.8 and 6.1.1.4'
Cl Cl 0.1484 0.1585 'International Tables Vol C Tables 4.2.6.8 and 6.1.1.4'
Re Re -1.0185 7.2310 'International Tables Vol C Tables 4.2.6.8 and 6.1.1.4'

loop_
_geom_angle_atom_site_label_1
_geom_angle_atom_site_label_2
_geom_angle_atom_site_label_3
_geom_angle
C2 Re1 C1 87.7(4)
C2 Re1 C3 87.8(4)
C1 Re1 C3 88.9(4)
C2 Re1 N1 175.1(4)
C1 Re1 N1 96.2(4)
C3 Re1 N1 95.3(3)
C2 Re1 N3 92.1(3)
C1 Re1 N3 95.8(3)
C3 Re1 N3 175.2(4)
N1 Re1 N3 84.5(2)
C2 Re1 O4 97.3(4)
C1 Re1 O4 174.7(3)
C3 Re1 O4 92.8(3)
N1 Re1 O4 78.7(2)
N3 Re1 O4 82.4(2)
C11 N1 N2 104.7(7)
C11 N1 Re1 134.3(7)
N2 N1 Re1 120.9(5)
C13 N2 N1 112.2(8)
N1 C11 C12 109.8(9)
N1 C11 C14 121.3(9)
C12 C11 C14 129.0(10)
C13 C12 C11 106.4(9)
N2 C13 C12 106.8(9)
N2 C13 C15 121.0(10)
C12 C13 C15 132.2(9)
C21 N3 N4 106.1(7)
C21 N3 Re1 134.3(7)
N4 N3 Re1 118.8(5)
C23 N4 N3 112.6(7)
N3 C21 C22 106.6(9)
N3 C21 C24 123.1(9)
C22 C21 C24 130.2(8)
C23 C22 C21 110.0(8)
C22 C23 N4 104.7(8)
C22 C23 C25 135.1(8)
N4 C23 C25 120.3(9)
O7 Cl1 O6 114.0(5)
O7 Cl1 O5 110.9(6)
O6 Cl1 O5 109.0(5)
O7 Cl1 O4 107.1(4)
O6 Cl1 O4 109.7(5)
O5 Cl1 O4 105.7(4)
Cl1 O4 Re1 125.6(3)
O1 C1 Re1 177.5(10)
O2 C2 Re1 177.3(8)
O3 C3 Re1 179.6(11)
C52 Re2 C53 88.2(4)
C52 Re2 C51 88.4(4)
C53 Re2 C51 87.9(4)
C52 Re2 N53 94.5(4)
C53 Re2 N53 176.0(4)
C51 Re2 N53 95.2(4)
C52 Re2 N51 174.3(4)
C53 Re2 N51 92.0(3)
C51 Re2 N51 97.3(4)
N53 Re2 N51 85.1(2)
C52 Re2 O54 92.4(3)
C53 Re2 O54 97.8(4)
C51 Re2 O54 174.3(3)
N53 Re2 O54 79.2(2)
N51 Re2 O54 81.9(3)
C61 N51 N52 105.7(7)
C61 N51 Re2 133.8(7)
N52 N51 Re2 120.2(5)
C63 N52 N51 112.4(8)
N51 C61 C62 107.2(9)
N51 C61 C64 121.8(9)
C62 C61 C64 130.9(9)
C63 C62 C61 109.7(9)
N52 C63 C62 104.9(9)
N52 C63 C65 122.3(11)
C62 C63 C65 132.8(10)
C71 N53 N54 105.5(8)
C71 N53 Re2 132.8(7)
N54 N53 Re2 121.3(5)
C73 N54 N53 112.2(8)
N53 C71 C72 108.4(9)
N53 C71 C74 123.0(10)
C72 C71 C74 128.6(10)
C73 C72 C71 108.9(9)
N54 C73 C72 105.0(10)
N54 C73 C75 121.3(10)
C72 C73 C75 133.7(9)
O55 Cl51 O57 112.9(5)
O55 Cl51 O56 111.0(6)
O57 Cl51 O56 110.5(5)
O55 Cl51 O54 109.1(4)
O57 Cl51 O54 107.0(4)
O56 Cl51 O54 106.1(4)
Cl51 O54 Re2 124.2(3)
O51 C51 Re2 178.1(10)
O52 C52 Re2 178.6(10)
O53 C53 Re2 177.5(10)

loop_
_geom_bond_atom_site_label_1
_geom_bond_atom_site_label_2
_geom_bond_distance
Re1 C2 1.880(11)
Re1 C1 1.911(12)
Re1 C3 1.935(10)
Re1 N1 2.180(7)
Re1 N3 2.184(6)
Re1 O4 2.211(6)
N1 C11 1.340(11)
N1 N2 1.352(9)
N2 C13 1.327(10)
C11 C12 1.387(12)
C11 C14 1.483(13)
C12 C13 1.354(14)
C13 C15 1.495(13)
N3 C21 1.356(10)
N3 N4 1.363(9)
N4 C23 1.355(9)
C21 C22 1.411(13)
C21 C24 1.449(14)
C22 C23 1.346(13)
C23 C25 1.472(13)
Cl1 O7 1.377(8)
Cl1 O6 1.410(7)
Cl1 O5 1.423(7)
Cl1 O4 1.485(6)
C1 O1 1.123(12)
C2 O2 1.173(11)
C3 O3 1.133(10)
Re2 C52 1.887(10)
Re2 C53 1.914(10)
Re2 C51 1.930(13)
Re2 N53 2.185(7)
Re2 N51 2.194(7)
Re2 O54 2.204(6)
N51 C61 1.351(11)
N51 N52 1.357(9)
N52 C63 1.342(11)
C61 C62 1.390(12)
C61 C64 1.499(15)
C62 C63 1.345(14)
C63 C65 1.499(13)
N53 C71 1.342(10)
N53 N54 1.363(9)
N54 C73 1.344(10)
C71 C72 1.384(14)
C71 C74 1.477(14)
C72 C73 1.357(14)
C73 C75 1.485(15)
Cl51 O55 1.381(7)
Cl51 O57 1.387(8)
Cl51 O56 1.403(7)
Cl51 O54 1.491(6)
C51 O51 1.132(13)
C52 O52 1.166(10)
C53 O53 1.146(10)
